data_7224103
loop_
_publ_author_name
'Ma, De-Yun'
'Qin, Liang'
'Lei, Jia-Mei'
'Liang, Yun-Qiu'
'Lin, Wei-Jie'
'Yan, Jing-Jing'
'Ding, Wan-Qiu'
'Guo, Hai-Fu'
'Ling, Yun'

_publ_section_title
;
 Structural diversity of a series of coordination polymers built from
 5-substituted isophthalic acid with or without a methyl-functionalized
 N-donor ligand
;
_journal_issue 8
_journal_name_full CrystEngComm
_journal_page_first 1363
_journal_paper_doi 10.1039/C5CE02314A
_journal_volume 18
_journal_year 2016
_chemical_formula_moiety 'C32 H12 Br4 O16 Zn3'
_chemical_formula_sum 'C32 H12 Br4 O16 Zn3'
_chemical_formula_weight 1168.17
_chemical_name_systematic
; 
 ? 
;
_space_group_IT_number 61
_symmetry_cell_setting orthorhombic
_symmetry_space_group_name_Hall '-P 2ac 2ab'
_symmetry_space_group_name_H-M 'P b c a'
_atom_sites_solution_hydrogens geom
_atom_sites_solution_primary direct
_atom_sites_solution_secondary difmap
_audit_creation_method SHELXL-97
_audit_update_record
;
2015-07-29 deposited with the CCDC.
2016-01-05 downloaded from the CCDC.
;
_cell_angle_alpha 90.00
_cell_angle_beta 90.00
_cell_angle_gamma 90.00
_cell_formula_units_Z 8
_cell_length_a 20.892(10)
_cell_length_b 24.470(11)
_cell_length_c 25.238(11)
_cell_measurement_reflns_used 496
_cell_measurement_temperature 293(2)
_cell_measurement_theta_max 20.99
_cell_measurement_theta_min 1.51
_cell_volume 12902(10)
_computing_cell_refinement SMART
_computing_data_collection 'SMART (Bruker, 2008)'
_computing_data_reduction 'SAINT (Bruker, 2008)'
_computing_molecular_graphics SHELXTL
_computing_publication_material SHELXTL
_computing_structure_refinement SHELXTL
_computing_structure_solution 'SHELXTL (Bruker, 2008)'
_diffrn_ambient_temperature 293(2)
_diffrn_measured_fraction_theta_full 0.993
_diffrn_measured_fraction_theta_max 0.993
_diffrn_measurement_device_type 'Bruker Smart Apex Duo CCD'
_diffrn_measurement_method 'phi and omega scans'
_diffrn_radiation_monochromator graphite
_diffrn_radiation_source 'fine-focus sealed tube'
_diffrn_radiation_type MoK\a
_diffrn_radiation_wavelength 0.71073
_diffrn_reflns_av_R_equivalents 0.1316
_diffrn_reflns_av_sigmaI/netI 0.0896
_diffrn_reflns_limit_h_max 20
_diffrn_reflns_limit_h_min -21
_diffrn_reflns_limit_k_max 24
_diffrn_reflns_limit_k_min -24
_diffrn_reflns_limit_l_max 22
_diffrn_reflns_limit_l_min -25
_diffrn_reflns_number 49895
_diffrn_reflns_theta_full 20.99
_diffrn_reflns_theta_max 20.99
_diffrn_reflns_theta_min 1.51
_exptl_absorpt_coefficient_mu 3.626
_exptl_absorpt_correction_T_max 0.7132
_exptl_absorpt_correction_T_min 0.5308
_exptl_absorpt_correction_type multi-scan
_exptl_absorpt_process_details sadabs
_exptl_crystal_colour colorless
_exptl_crystal_density_diffrn 1.203
_exptl_crystal_density_method 'not measured'
_exptl_crystal_description Block
_exptl_crystal_F_000 4496
_exptl_crystal_size_max 0.20
_exptl_crystal_size_mid 0.20
_exptl_crystal_size_min 0.10
_platon_squeeze_details
;
;
_refine_diff_density_max 1.196
_refine_diff_density_min -2.299
_refine_diff_density_rms 0.156
_refine_ls_extinction_method none
_refine_ls_goodness_of_fit_ref 0.958
_refine_ls_hydrogen_treatment mixed
_refine_ls_matrix_type full
_refine_ls_number_parameters 496
_refine_ls_number_reflns 6870
_refine_ls_number_restraints 0
_refine_ls_restrained_S_all 0.958
_refine_ls_R_factor_all 0.1260
_refine_ls_R_factor_gt 0.0803
_refine_ls_shift/su_max 0.000
_refine_ls_shift/su_mean 0.000
_refine_ls_structure_factor_coef Fsqd
_refine_ls_weighting_details 'calc w=1/[\s^2^(Fo^2^)+(0.1521P)^2^+0.0000P] where P=(Fo^2^+2Fc^2^)/3'
_refine_ls_weighting_scheme calc
_refine_ls_wR_factor_gt 0.2071
_refine_ls_wR_factor_ref 0.2324
_reflns_number_gt 4153
_reflns_number_total 6870
_reflns_threshold_expression >2sigma(I)
_cod_data_source_file c5ce02314a2.cif
_cod_data_source_block 1
_cod_depositor_comments 'Adding full bibliography for 7224103--7224111.cif.'
_cod_original_sg_symbol_H-M Pbca
_cod_database_code 7224103

loop_
_symmetry_equiv_pos_as_xyz
'x, y, z'
'-x+1/2, -y, z+1/2'
'x+1/2, -y+1/2, -z'
'-x, y+1/2, -z+1/2'
'-x, -y, -z'
'x-1/2, y, -z-1/2'
'-x-1/2, y-1/2, z'
'x, -y-1/2, z-1/2'

loop_
_atom_site_label
_atom_site_type_symbol
_atom_site_fract_x
_atom_site_fract_y
_atom_site_fract_z
_atom_site_U_iso_or_equiv
_atom_site_adp_type
_atom_site_occupancy
_atom_site_symmetry_multiplicity
_atom_site_calc_flag
_atom_site_refinement_flags
Br1 Br -0.18837(12) -0.41423(9) 0.06750(8) 0.1153(9) Uani 1 1 d .
Br2 Br -0.20046(7) -0.00043(6) -0.00981(6) 0.0589(5) Uani 1 1 d .
Br3 Br 0.22811(8) 0.24469(8) -0.13553(6) 0.0743(6) Uani 1 1 d .
Br4 Br -0.21991(10) 0.41054(8) 0.08519(7) 0.0898(7) Uani 1 1 d .
C1 C -0.1001(6) -0.3469(5) 0.1980(5) 0.036(3) Uani 1 1 d .
C2 C -0.0581(5) -0.3089(5) 0.1741(5) 0.029(3) Uani 1 1 d .
H2 H -0.0314 -0.2878 0.1954 0.035 Uiso 1 1 calc R
C3 C -0.0559(6) -0.3024(5) 0.1203(5) 0.030(3) Uani 1 1 d .
C4 C -0.0944(7) -0.3341(6) 0.0899(5) 0.052(4) Uani 1 1 d .
H4 H -0.0922 -0.3315 0.0531 0.062 Uiso 1 1 calc R
C5 C -0.1358(7) -0.3694(6) 0.1123(6) 0.054(4) Uani 1 1 d .
C6 C -0.1383(7) -0.3770(5) 0.1651(6) 0.048(4) Uani 1 1 d .
H6 H -0.1661 -0.4029 0.1792 0.058 Uiso 1 1 calc R
C7 C -0.1034(8) -0.3529(6) 0.2578(5) 0.046(4) Uani 1 1 d .
C8 C -0.0150(6) -0.2606(5) 0.0959(6) 0.037(3) Uani 1 1 d .
C9 C 0.1540(6) -0.2092(5) 0.0456(6) 0.030(3) Uani 1 1 d .
C10 C 0.1229(7) -0.1434(6) 0.2276(5) 0.040(4) Uani 1 1 d .
C11 C 0.0029(6) -0.0999(5) 0.0685(5) 0.031(3) Uani 1 1 d .
C12 C -0.0322(5) -0.0454(5) 0.0609(4) 0.022(3) Uani 1 1 d .
C13 C -0.0066(6) 0.0028(5) 0.0762(4) 0.024(3) Uani 1 1 d .
H13 H 0.0331 0.0036 0.0928 0.029 Uiso 1 1 calc R
C14 C -0.0385(6) 0.0496(5) 0.0671(5) 0.031(3) Uani 1 1 d .
C15 C -0.0940(6) 0.0483(6) 0.0411(5) 0.037(3) Uani 1 1 d .
H15 H -0.1152 0.0809 0.0340 0.045 Uiso 1 1 calc R
C16 C -0.1202(6) 0.0004(5) 0.0246(4) 0.024(3) Uani 1 1 d .
C17 C -0.0889(6) -0.0469(5) 0.0334(4) 0.030(3) Uani 1 1 d .
H17 H -0.1053 -0.0799 0.0211 0.035 Uiso 1 1 calc R
C18 C -0.0123(7) 0.1058(7) 0.0844(5) 0.041(4) Uani 1 1 d .
C19 C 0.1330(6) 0.2073(5) 0.0559(6) 0.035(3) Uani 1 1 d .
C20 C 0.1866(6) 0.2260(5) 0.0231(5) 0.029(3) Uani 1 1 d .
C21 C 0.2425(6) 0.2459(5) 0.0475(5) 0.040(4) Uani 1 1 d .
H21 H 0.2456 0.2456 0.0843 0.048 Uiso 1 1 calc R
C22 C 0.2918(6) 0.2657(5) 0.0182(5) 0.040(4) Uani 1 1 d .
C23 C 0.2849(6) 0.2654(5) -0.0358(6) 0.042(4) Uani 1 1 d .
H23 H 0.3172 0.2808 -0.0562 0.050 Uiso 1 1 calc R
C24 C 0.2327(6) 0.2433(5) -0.0615(5) 0.030(3) Uani 1 1 d .
C25 C 0.1841(6) 0.2259(5) -0.0314(5) 0.036(3) Uani 1 1 d .
H25 H 0.1472 0.2132 -0.0479 0.043 Uiso 1 1 calc R
C26 C -0.0353(6) 0.2658(5) 0.1097(5) 0.030(3) Uani 1 1 d .
C27 C -0.0814(6) 0.3047(5) 0.1352(5) 0.033(3) Uani 1 1 d .
C28 C -0.0816(6) 0.3108(5) 0.1911(5) 0.035(3) Uani 1 1 d .
H28 H -0.0544 0.2898 0.2120 0.042 Uiso 1 1 calc R
C29 C -0.1226(6) 0.3482(5) 0.2145(5) 0.036(3) Uani 1 1 d .
C30 C -0.1640(7) 0.3772(6) 0.1823(6) 0.054(4) Uani 1 1 d .
H30 H -0.1932 0.4015 0.1973 0.065 Uiso 1 1 calc R
C31 C -0.1623(6) 0.3705(5) 0.1289(5) 0.041(4) Uani 1 1 d .
C32 C -0.1222(6) 0.3344(5) 0.1042(5) 0.037(4) Uani 1 1 d .
H32 H -0.1227 0.3303 0.0676 0.045 Uiso 1 1 calc R
O1 O -0.1401(5) -0.3872(5) 0.2761(4) 0.076(4) Uani 1 1 d .
O2 O -0.0677(4) -0.3223(3) 0.2835(3) 0.042(2) Uani 1 1 d .
O3 O 0.0123(4) -0.2289(4) 0.1274(3) 0.043(2) Uani 1 1 d .
O4 O -0.0119(4) -0.2578(3) 0.0466(3) 0.042(2) Uani 1 1 d .
O5 O 0.1541(4) -0.2014(3) 0.0926(4) 0.040(2) Uani 1 1 d .
O6 O 0.1058(4) -0.1979(4) 0.0151(4) 0.053(3) Uani 1 1 d .
O7 O 0.0834(5) -0.1711(3) 0.2014(3) 0.044(2) Uani 1 1 d .
O8 O 0.1650(5) -0.1141(4) 0.2065(4) 0.069(3) Uani 1 1 d .
O9 O 0.0463(4) -0.1004(3) 0.1030(3) 0.037(2) Uani 1 1 d .
O10 O -0.0138(4) -0.1404(3) 0.0410(3) 0.041(2) Uani 1 1 d .
O11 O 0.0325(4) 0.1034(3) 0.1172(3) 0.039(2) Uani 1 1 d .
O12 O -0.0370(4) 0.1451(4) 0.0648(3) 0.036(2) Uani 1 1 d .
O13 O 0.1396(4) 0.1992(4) 0.1057(4) 0.045(2) Uani 1 1 d .
O14 O 0.0802(5) 0.1966(4) 0.0316(3) 0.049(3) Uani 1 1 d .
O15 O -0.0013(4) 0.2385(3) 0.1423(3) 0.043(2) Uani 1 1 d .
O16 O -0.0351(4) 0.2621(3) 0.0621(3) 0.044(2) Uani 1 1 d .
Zn1 Zn 0.05968(6) 0.17808(5) 0.13982(5) 0.0266(4) Uani 1 1 d .
Zn2 Zn 0.01187(11) -0.20145(10) -0.00860(9) 0.0911(8) Uani 1 1 d .
Zn3 Zn 0.07744(7) -0.17157(5) 0.12470(5) 0.0270(4) Uani 1 1 d .

loop_
_atom_site_aniso_label
_atom_site_aniso_U_11
_atom_site_aniso_U_22
_atom_site_aniso_U_33
_atom_site_aniso_U_23
_atom_site_aniso_U_13
_atom_site_aniso_U_12
Br1 0.161(2) 0.1117(18) 0.0729(13) -0.0070(12) -0.0261(13) -0.1019(16)
Br2 0.0406(10) 0.0663(11) 0.0699(11) 0.0015(8) -0.0154(8) -0.0027(8)
Br3 0.0726(13) 0.1145(16) 0.0359(9) -0.0001(9) -0.0018(8) 0.0124(11)
Br4 0.1137(17) 0.0901(15) 0.0655(12) 0.0099(10) -0.0234(11) 0.0677(12)
C1 0.036(8) 0.036(8) 0.036(8) 0.000(7) 0.000(7) 0.000(7)
C2 0.029(8) 0.029(8) 0.029(8) 0.000(6) 0.000(6) 0.000(6)
C3 0.030(8) 0.030(8) 0.030(8) 0.000(6) 0.000(6) 0.000(7)
C4 0.066(11) 0.053(10) 0.036(9) 0.009(8) 0.000(8) -0.002(9)
C5 0.054(10) 0.054(11) 0.054(11) 0.000(8) 0.000(8) -0.001(9)
C6 0.068(11) 0.031(9) 0.046(10) -0.002(8) -0.004(8) -0.017(8)
C7 0.085(12) 0.018(8) 0.036(9) 0.019(7) -0.002(9) -0.005(9)
C8 0.037(9) 0.037(9) 0.037(10) 0.000(8) 0.000(7) 0.000(7)
C9 0.016(8) 0.019(8) 0.053(10) 0.010(7) 0.000(7) -0.001(6)
C10 0.040(9) 0.040(10) 0.040(10) 0.000(8) 0.000(8) 0.000(8)
C11 0.031(8) 0.031(9) 0.031(8) 0.000(7) 0.000(7) 0.000(7)
C12 0.022(8) 0.023(8) 0.022(7) 0.001(6) 0.000(6) 0.000(6)
C13 0.024(7) 0.024(8) 0.024(7) 0.000(6) 0.000(6) 0.000(7)
C14 0.031(9) 0.031(9) 0.031(8) 0.000(6) 0.000(7) 0.000(7)
C15 0.035(9) 0.038(10) 0.038(8) 0.009(7) 0.007(7) 0.005(8)
C16 0.023(7) 0.023(8) 0.024(7) 0.000(6) 0.000(5) 0.000(7)
C17 0.029(8) 0.029(8) 0.030(7) 0.000(6) 0.000(6) 0.000(7)
C18 0.028(9) 0.072(13) 0.022(8) -0.002(8) 0.005(7) -0.005(9)
C19 0.020(9) 0.031(8) 0.054(10) 0.001(7) 0.007(8) -0.005(7)
C20 0.029(8) 0.029(8) 0.029(8) 0.000(6) 0.000(6) 0.000(6)
C21 0.045(10) 0.058(10) 0.016(7) 0.000(6) -0.007(7) -0.024(8)
C22 0.039(9) 0.040(9) 0.040(10) 0.000(7) 0.000(8) 0.000(7)
C23 0.041(10) 0.031(9) 0.054(11) 0.014(7) 0.026(8) -0.007(7)
C24 0.030(9) 0.030(8) 0.030(8) 0.000(6) 0.000(7) 0.000(7)
C25 0.036(9) 0.036(9) 0.036(9) 0.000(7) -0.001(7) -0.003(7)
C26 0.031(8) 0.030(8) 0.031(9) 0.000(7) 0.000(7) -0.001(7)
C27 0.042(9) 0.015(7) 0.041(9) -0.007(6) 0.010(7) -0.004(7)
C28 0.035(8) 0.035(8) 0.035(9) 0.000(6) 0.000(6) 0.002(7)
C29 0.036(9) 0.036(8) 0.036(9) 0.001(7) 0.000(7) 0.000(7)
C30 0.054(11) 0.054(10) 0.054(11) 0.000(8) 0.000(8) 0.000(9)
C31 0.054(10) 0.041(9) 0.028(9) -0.002(7) -0.009(7) 0.028(8)
C32 0.059(10) 0.015(7) 0.038(8) 0.000(6) -0.019(7) 0.008(7)
O1 0.097(9) 0.083(8) 0.049(7) 0.029(6) -0.001(6) -0.062(7)
O2 0.066(7) 0.031(5) 0.029(5) -0.002(4) 0.003(5) -0.017(5)
O3 0.054(6) 0.044(6) 0.031(5) -0.015(5) 0.006(4) -0.022(5)
O4 0.065(7) 0.034(6) 0.027(6) -0.018(4) 0.010(5) -0.003(5)
O5 0.039(6) 0.049(6) 0.032(6) -0.005(5) 0.010(4) 0.018(5)
O6 0.039(6) 0.048(7) 0.071(7) 0.026(5) 0.003(5) 0.023(5)
O7 0.081(7) 0.036(6) 0.014(5) 0.007(4) 0.003(5) -0.008(5)
O8 0.069(8) 0.069(8) 0.069(8) 0.000(6) 0.000(6) -0.001(7)
O9 0.050(6) 0.011(5) 0.050(6) 0.002(4) 0.004(5) -0.004(4)
O10 0.050(6) 0.015(5) 0.057(6) -0.010(5) 0.001(5) -0.005(4)
O11 0.040(6) 0.038(6) 0.040(6) 0.000(4) 0.000(5) 0.000(5)
O12 0.036(6) 0.036(6) 0.037(5) 0.000(5) 0.000(4) 0.001(5)
O13 0.022(5) 0.068(7) 0.047(6) 0.006(5) 0.011(4) -0.009(5)
O14 0.041(6) 0.048(6) 0.057(6) 0.001(5) 0.010(5) -0.027(5)
O15 0.059(7) 0.032(5) 0.038(5) -0.003(4) 0.001(5) 0.009(5)
O16 0.072(7) 0.040(6) 0.021(6) 0.006(4) 0.003(5) 0.004(5)
Zn1 0.0313(9) 0.0180(8) 0.0304(8) -0.0029(6) 0.0025(6) 0.0019(7)
Zn2 0.1000(19) 0.0817(17) 0.0918(17) -0.0021(12) -0.0037(14) 0.0014(14)
Zn3 0.0326(9) 0.0183(8) 0.0302(9) 0.0027(6) -0.0009(6) -0.0004(7)

loop_
_atom_type_symbol
_atom_type_description
_atom_type_scat_dispersion_real
_atom_type_scat_dispersion_imag
_atom_type_scat_source
C C 0.0033 0.0016 'International Tables Vol C Tables 4.2.6.8 and 6.1.1.4'
H H 0.0000 0.0000 'International Tables Vol C Tables 4.2.6.8 and 6.1.1.4'
Br Br -0.2901 2.4595 'International Tables Vol C Tables 4.2.6.8 and 6.1.1.4'
Zn Zn 0.2839 1.4301 'International Tables Vol C Tables 4.2.6.8 and 6.1.1.4'
O O 0.0106 0.0060 'International Tables Vol C Tables 4.2.6.8 and 6.1.1.4'

loop_
_geom_angle_atom_site_label_1
_geom_angle_atom_site_label_2
_geom_angle_atom_site_label_3
_geom_angle
_geom_angle_site_symmetry_1
_geom_angle_site_symmetry_3
C6 C1 C2 117.2(12) . .
C6 C1 C7 121.6(13) . .
C2 C1 C7 121.2(12) . .
C3 C2 C1 121.4(11) . .
C3 C2 H2 119.3 . .
C1 C2 H2 119.3 . .
C4 C3 C2 118.5(12) . .
C4 C3 C8 120.4(12) . .
C2 C3 C8 121.1(12) . .
C5 C4 C3 120.6(13) . .
C5 C4 H4 119.7 . .
C3 C4 H4 119.7 . .
C6 C5 C4 122.0(14) . .
C6 C5 Br1 118.7(12) . .
C4 C5 Br1 119.1(12) . .
C5 C6 C1 120.2(13) . .
C5 C6 H6 119.9 . .
C1 C6 H6 119.9 . .
O1 C7 O2 126.3(13) . .
O1 C7 C1 118.1(14) . .
O2 C7 C1 115.6(12) . .
O3 C8 O4 125.3(12) . .
O3 C8 C3 115.6(12) . .
O4 C8 C3 119.1(12) . .
O5 C9 O6 123.7(12) . .
O5 C9 C22 122.1(12) . 7_655
O6 C9 C22 114.2(13) . 7_655
O8 C10 O7 123.2(13) . .
O8 C10 C29 120.2(13) . 4_545
O7 C10 C29 116.2(13) . 4_545
O9 C11 O10 124.9(11) . .
O9 C11 C12 116.2(11) . .
O10 C11 C12 118.9(11) . .
C13 C12 C17 120.6(11) . .
C13 C12 C11 122.2(11) . .
C17 C12 C11 117.0(11) . .
C14 C13 C12 119.9(11) . .
C14 C13 H13 120.0 . .
C12 C13 H13 120.0 . .
C15 C14 C13 119.7(12) . .
C15 C14 C18 118.0(12) . .
C13 C14 C18 122.3(12) . .
C14 C15 C16 121.4(12) . .
C14 C15 H15 119.3 . .
C16 C15 H15 119.3 . .
C17 C16 C15 119.7(11) . .
C17 C16 Br2 119.8(9) . .
C15 C16 Br2 120.5(10) . .
C16 C17 C12 118.6(11) . .
C16 C17 H17 120.7 . .
C12 C17 H17 120.7 . .
O12 C18 O11 129.3(14) . .
O12 C18 C14 116.4(12) . .
O11 C18 C14 114.3(13) . .
O13 C19 O14 121.9(11) . .
O13 C19 C20 121.4(12) . .
O14 C19 C20 116.6(12) . .
C25 C20 C21 118.0(11) . .
C25 C20 C19 122.4(12) . .
C21 C20 C19 119.7(11) . .
C22 C21 C20 121.0(11) . .
C22 C21 H21 119.5 . .
C20 C21 H21 119.5 . .
C21 C22 C23 117.5(12) . .
C21 C22 C9 118.7(12) . 7_665
C23 C22 C9 123.6(13) . 7_665
C22 C23 C24 123.5(12) . .
C22 C23 H23 118.2 . .
C24 C23 H23 118.2 . .
C25 C24 C23 117.2(12) . .
C25 C24 Br3 122.3(10) . .
C23 C24 Br3 120.2(10) . .
C24 C25 C20 122.6(12) . .
C24 C25 H25 118.7 . .
C20 C25 H25 118.7 . .
O16 C26 O15 127.0(12) . .
O16 C26 C27 118.6(12) . .
O15 C26 C27 114.3(12) . .
C32 C27 C28 120.8(11) . .
C32 C27 C26 119.5(12) . .
C28 C27 C26 119.7(12) . .
C29 C28 C27 119.6(11) . .
C29 C28 H28 120.2 . .
C27 C28 H28 120.2 . .
C30 C29 C28 118.5(12) . .
C30 C29 C10 120.4(13) . 4
C28 C29 C10 121.1(12) . 4
C31 C30 C29 120.2(13) . .
C31 C30 H30 119.9 . .
C29 C30 H30 119.9 . .
C30 C31 C32 123.2(12) . .
C30 C31 Br4 119.6(10) . .
C32 C31 Br4 117.1(9) . .
C31 C32 C27 117.7(12) . .
C31 C32 H32 121.2 . .
C27 C32 H32 121.2 . .
C7 O2 Zn1 125.1(8) . 4_545
C8 O3 Zn3 137.9(8) . .
C8 O4 Zn2 137.4(8) . .
C9 O5 Zn3 118.1(8) . .
C9 O6 Zn2 154.9(8) . .
C10 O7 Zn3 124.8(9) . .
C11 O9 Zn3 116.6(8) . .
C11 O10 Zn2 148.2(8) . .
C18 O11 Zn1 111.1(9) . .
C18 O12 Zn2 135.7(9) . 5
C19 O13 Zn1 112.5(8) . .
C19 O14 Zn2 160.5(9) . 5
C26 O15 Zn1 137.6(8) . .
C26 O16 Zn2 135.1(8) . 5
O2 Zn1 O13 111.6(4) 4 .
O2 Zn1 O15 91.6(4) 4 .
O13 Zn1 O15 111.9(4) . .
O2 Zn1 O11 107.8(3) 4 .
O13 Zn1 O11 111.1(4) . .
O15 Zn1 O11 121.0(4) . .
O14 Zn2 O10 83.2(4) 5 .
O14 Zn2 O4 90.3(4) 5 .
O10 Zn2 O4 90.7(3) . .
O14 Zn2 O12 90.3(3) 5 5
O10 Zn2 O12 90.0(3) . 5
O4 Zn2 O12 179.1(4) . 5
O14 Zn2 O6 174.2(4) 5 .
O10 Zn2 O6 92.4(4) . .
O4 Zn2 O6 93.6(4) . .
O12 Zn2 O6 85.9(3) 5 .
O14 Zn2 O16 94.5(4) 5 5
O10 Zn2 O16 177.1(4) . 5
O4 Zn2 O16 91.0(3) . 5
O12 Zn2 O16 88.3(3) 5 5
O6 Zn2 O16 89.8(4) . 5
O9 Zn3 O5 119.9(4) . .
O9 Zn3 O7 107.3(4) . .
O5 Zn3 O7 111.5(4) . .
O9 Zn3 O3 114.9(4) . .
O5 Zn3 O3 108.6(4) . .
O7 Zn3 O3 90.9(4) . .

loop_
_geom_bond_atom_site_label_1
_geom_bond_atom_site_label_2
_geom_bond_distance
_geom_bond_site_symmetry_2
Br1 C5 1.921(15) .
Br2 C16 1.889(12) .
Br3 C24 1.871(12) .
Br4 C31 1.905(12) .
C1 C6 1.369(17) .
C1 C2 1.413(16) .
C1 C7 1.518(17) .
C2 C3 1.367(15) .
C2 H2 0.9300 .
C3 C4 1.357(18) .
C3 C8 1.468(17) .
C4 C5 1.346(19) .
C4 H4 0.9300 .
C5 C6 1.346(18) .
C6 H6 0.9300 .
C7 O1 1.226(15) .
C7 O2 1.241(15) .
C8 O3 1.247(14) .
C8 O4 1.248(14) .
C9 O5 1.201(14) .
C9 O6 1.296(14) .
C9 C22 1.463(17) 7_655
C10 O8 1.253(15) .
C10 O7 1.255(15) .
C10 C29 1.478(17) 4_545
C11 O9 1.257(14) .
C11 O10 1.261(14) .
C11 C12 1.533(16) .
C12 C13 1.352(14) .
C12 C17 1.373(15) .
C13 C14 1.345(15) .
C13 H13 0.9300 .
C14 C15 1.333(17) .
C14 C18 1.543(18) .
C15 C16 1.359(16) .
C15 H15 0.9300 .
C16 C17 1.348(15) .
C17 H17 0.9300 .
C18 O12 1.200(16) .
C18 O11 1.248(15) .
C19 O13 1.280(15) .
C19 O14 1.290(14) .
C19 C20 1.465(17) .
C20 C25 1.376(16) .
C20 C21 1.407(16) .
C21 C22 1.358(17) .
C21 H21 0.9300 .
C22 C23 1.370(17) .
C22 C9 1.463(17) 7_665
C23 C24 1.380(18) .
C23 H23 0.9300 .
C24 C25 1.338(16) .
C25 H25 0.9300 .
C26 O16 1.203(14) .
C26 O15 1.276(14) .
C26 C27 1.500(17) .
C27 C32 1.367(17) .
C27 C28 1.420(16) .
C28 C29 1.384(16) .
C28 H28 0.9300 .
C29 C30 1.384(17) .
C29 C10 1.478(17) 4
C30 C31 1.358(17) .
C30 H30 0.9300 .
C31 C32 1.366(17) .
C32 H32 0.9300 .
O2 Zn1 1.943(8) 4_545
O3 Zn3 1.957(9) .
O4 Zn2 2.023(9) .
O5 Zn3 1.938(8) .
O6 Zn2 2.054(10) .
O7 Zn3 1.941(8) .
O9 Zn3 1.937(8) .
O10 Zn2 2.020(9) .
O11 Zn1 1.997(8) .
O12 Zn2 2.046(9) 5
O13 Zn1 1.949(8) .
O14 Zn2 2.012(10) 5
O15 Zn1 1.953(9) .
O16 Zn2 2.064(9) 5
Zn1 O2 1.943(8) 4
Zn2 O14 2.012(10) 5
Zn2 O12 2.046(9) 5
Zn2 O16 2.064(9) 5

loop_
_geom_torsion_atom_site_label_1
_geom_torsion_atom_site_label_2
_geom_torsion_atom_site_label_3
_geom_torsion_atom_site_label_4
_geom_torsion
_geom_torsion_site_symmetry_1
_geom_torsion_site_symmetry_4
C6 C1 C2 C3 0.1(18) . .
C7 C1 C2 C3 -178.6(11) . .
C1 C2 C3 C4 -1.0(18) . .
C1 C2 C3 C8 176.3(11) . .
C2 C3 C4 C5 3(2) . .
C8 C3 C4 C5 -174.5(13) . .
C3 C4 C5 C6 -4(2) . .
C3 C4 C5 Br1 -179.0(10) . .
C4 C5 C6 C1 3(2) . .
Br1 C5 C6 C1 178.0(11) . .
C2 C1 C6 C5 -1(2) . .
C7 C1 C6 C5 177.7(13) . .
C6 C1 C7 O1 2(2) . .
C2 C1 C7 O1 -179.0(13) . .
C6 C1 C7 O2 -178.0(13) . .
C2 C1 C7 O2 0.6(19) . .
C4 C3 C8 O3 171.1(12) . .
C2 C3 C8 O3 -6.2(18) . .
C4 C3 C8 O4 -6.3(19) . .
C2 C3 C8 O4 176.4(11) . .
O9 C11 C12 C13 21.2(16) . .
O10 C11 C12 C13 -160.0(11) . .
O9 C11 C12 C17 -164.7(11) . .
O10 C11 C12 C17 14.1(16) . .
C17 C12 C13 C14 4.0(17) . .
C11 C12 C13 C14 177.9(10) . .
C12 C13 C14 C15 -3.0(18) . .
C12 C13 C14 C18 178.9(10) . .
C13 C14 C15 C16 1.9(18) . .
C18 C14 C15 C16 -179.9(11) . .
C14 C15 C16 C17 -1.8(18) . .
C14 C15 C16 Br2 177.6(9) . .
C15 C16 C17 C12 2.7(17) . .
Br2 C16 C17 C12 -176.7(8) . .
C13 C12 C17 C16 -3.8(17) . .
C11 C12 C17 C16 -178.1(10) . .
C15 C14 C18 O12 -13.7(17) . .
C13 C14 C18 O12 164.4(11) . .
C15 C14 C18 O11 166.6(11) . .
C13 C14 C18 O11 -15.3(17) . .
O13 C19 C20 C25 168.2(11) . .
O14 C19 C20 C25 -7.8(18) . .
O13 C19 C20 C21 -13.1(18) . .
O14 C19 C20 C21 170.9(11) . .
C25 C20 C21 C22 1.6(19) . .
C19 C20 C21 C22 -177.1(12) . .
C20 C21 C22 C23 -0.1(19) . .
C20 C21 C22 C9 174.1(11) . 7_665
C21 C22 C23 C24 -4(2) . .
C9 C22 C23 C24 -177.8(12) 7_665 .
C22 C23 C24 C25 6.1(19) . .
C22 C23 C24 Br3 -179.8(10) . .
C23 C24 C25 C20 -4.4(19) . .
Br3 C24 C25 C20 -178.3(9) . .
C21 C20 C25 C24 0.8(19) . .
C19 C20 C25 C24 179.5(12) . .
O16 C26 C27 C32 0.6(18) . .
O15 C26 C27 C32 -177.1(11) . .
O16 C26 C27 C28 -178.7(11) . .
O15 C26 C27 C28 3.7(16) . .
C32 C27 C28 C29 -1.5(18) . .
C26 C27 C28 C29 177.7(11) . .
C27 C28 C29 C30 2.3(19) . .
C27 C28 C29 C10 -178.4(11) . 4
C28 C29 C30 C31 -3(2) . .
C10 C29 C30 C31 178.1(12) 4 .
C29 C30 C31 C32 2(2) . .
C29 C30 C31 Br4 179.7(10) . .
C30 C31 C32 C27 -1(2) . .
Br4 C31 C32 C27 -178.9(9) . .
C28 C27 C32 C31 0.9(19) . .
C26 C27 C32 C31 -178.3(11) . .
O1 C7 O2 Zn1 1(2) . 4_545
C1 C7 O2 Zn1 -178.2(8) . 4_545
O4 C8 O3 Zn3 -11(2) . .
C3 C8 O3 Zn3 171.9(9) . .
O3 C8 O4 Zn2 -19(2) . .
C3 C8 O4 Zn2 158.2(9) . .
O6 C9 O5 Zn3 1.1(16) . .
C22 C9 O5 Zn3 -176.6(9) 7_655 .
O5 C9 O6 Zn2 -54(3) . .
C22 C9 O6 Zn2 123.6(19) 7_655 .
O8 C10 O7 Zn3 -2.8(19) . .
C29 C10 O7 Zn3 -175.8(8) 4_545 .
O10 C11 O9 Zn3 -12.5(16) . .
C12 C11 O9 Zn3 166.2(7) . .
O9 C11 O10 Zn2 -54(2) . .
C12 C11 O10 Zn2 127.6(13) . .
O12 C18 O11 Zn1 3.4(17) . .
C14 C18 O11 Zn1 -176.9(7) . .
O11 C18 O12 Zn2 73.2(18) . 5
C14 C18 O12 Zn2 -106.4(13) . 5
O14 C19 O13 Zn1 -7.0(15) . .
C20 C19 O13 Zn1 177.1(9) . .
O13 C19 O14 Zn2 69(3) . 5
C20 C19 O14 Zn2 -115(2) . 5
O16 C26 O15 Zn1 -5(2) . .
C27 C26 O15 Zn1 172.6(8) . .
O15 C26 O16 Zn2 25(2) . 5
C27 C26 O16 Zn2 -152.4(9) . 5
C19 O13 Zn1 O2 -170.5(8) . 4
C19 O13 Zn1 O15 -69.5(9) . .
C19 O13 Zn1 O11 69.2(9) . .
C26 O15 Zn1 O2 -176.9(12) . 4
C26 O15 Zn1 O13 69.0(13) . .
C26 O15 Zn1 O11 -65.0(13) . .
C18 O11 Zn1 O2 133.7(8) . 4
C18 O11 Zn1 O13 -103.8(8) . .
C18 O11 Zn1 O15 30.5(9) . .
C11 O10 Zn2 O14 -155.8(16) . 5
C11 O10 Zn2 O4 114.0(16) . .
C11 O10 Zn2 O12 -65.5(16) . 5
C11 O10 Zn2 O6 20.4(16) . .
C11 O10 Zn2 O16 -118(7) . 5
C8 O4 Zn2 O14 -110.5(13) . 5
C8 O4 Zn2 O10 -27.3(13) . .
C8 O4 Zn2 O12 117(25) . 5
C8 O4 Zn2 O6 65.2(13) . .
C8 O4 Zn2 O16 155.0(13) . 5
C9 O6 Zn2 O14 125(3) . 5
C9 O6 Zn2 O10 84(2) . .
C9 O6 Zn2 O4 -7(2) . .
C9 O6 Zn2 O12 174(2) . 5
C9 O6 Zn2 O16 -98(2) . 5
C11 O9 Zn3 O5 96.4(9) . .
C11 O9 Zn3 O7 -135.2(9) . .
C11 O9 Zn3 O3 -35.9(9) . .
C9 O5 Zn3 O9 -60.9(10) . .
C9 O5 Zn3 O7 172.6(8) . .
C9 O5 Zn3 O3 74.0(9) . .
C10 O7 Zn3 O9 -68.6(11) . .
C10 O7 Zn3 O5 64.6(11) . .
C10 O7 Zn3 O3 175.0(11) . .
C8 O3 Zn3 O9 81.8(13) . .
C8 O3 Zn3 O5 -55.6(14) . .
C8 O3 Zn3 O7 -168.6(13) . .

loop_
_platon_squeeze_void_nr
_platon_squeeze_void_average_x
_platon_squeeze_void_average_y
_platon_squeeze_void_average_z
_platon_squeeze_void_volume
_platon_squeeze_void_count_electrons
_platon_squeeze_void_content
1 -0.016 -0.012 0.301 6843 2740 ' '
